data_7045778
loop_
_publ_author_name
'Solea, Atena B.'
'Wohlhauser, Tobie'
'Abbasi, Parisa'
'Mongbanziama, Yvan'
'Crochet, Aurelien'
'Fromm, Katharina M.'
'Novitchi, Ghenadie'
'Train, Cyrille'
'Pilkington, Melanie'
'Mamula, Olimpia'

_publ_section_title
;
 Versatile synthesis of chiral 6-oxoverdazyl radical ligands - new
 building blocks for multifunctional molecule-based magnets.
;
_journal_issue 14
_journal_name_full 'Dalton transactions (Cambridge, England : 2003)'
_journal_page_first 4785
_journal_page_last 4789
_journal_paper_doi 10.1039/c8dt00840j
_journal_volume 47
_journal_year 2018
_chemical_absolute_configuration syn
_chemical_formula_moiety 'C13 H15 N O'
_chemical_formula_sum 'C13 H15 N O'
_chemical_formula_weight 201.26
_chemical_name_systematic (5R,7R)-6,6-dimethyl-5,6,7,8-tetrahydro-5,7-methanoquinoline-2-carbaldehyde
_space_group_crystal_system monoclinic
_space_group_IT_number 4
_space_group_name_Hall 'P 2yb'
_space_group_name_H-M_alt 'P 1 21 1'
_symmetry_cell_setting monoclinic
_symmetry_Int_Tables_number 4
_symmetry_space_group_name_Hall 'P 2yb'
_symmetry_space_group_name_H-M 'P 1 21 1'
_atom_sites_solution_hydrogens geom
_audit_creation_method SHELXL-2014/7
_audit_update_record
;
2017-12-14 deposited with the CCDC.
2018-03-06 downloaded from the CCDC.
;
_cell_angle_alpha 90
_cell_angle_beta 100.720(5)
_cell_angle_gamma 90
_cell_formula_units_Z 2
_cell_length_a 6.5369(4)
_cell_length_b 7.0071(3)
_cell_length_c 12.2187(7)
_cell_measurement_reflns_used 7550
_cell_measurement_temperature 200(2)
_cell_measurement_theta_max 25.60
_cell_measurement_theta_min 1.69
_cell_volume 549.91(5)
_computing_structure_refinement 'SHELXL-2014/7 (Sheldrick, 2014)'
_diffrn_ambient_temperature 200(2)
_diffrn_measured_fraction_theta_full 0.998
_diffrn_measured_fraction_theta_max 0.998
_diffrn_measurement_device '2-circle diffractometer'
_diffrn_measurement_device_type 'STOE IPDS II'
_diffrn_measurement_method 'rotation method, \w scans'
_diffrn_radiation_probe x-ray
_diffrn_radiation_type MoK\a
_diffrn_radiation_wavelength 0.71073
_diffrn_reflns_av_R_equivalents 0.0286
_diffrn_reflns_av_unetI/netI 0.0151
_diffrn_reflns_Laue_measured_fraction_full 0.998
_diffrn_reflns_Laue_measured_fraction_max 0.998
_diffrn_reflns_limit_h_max 7
_diffrn_reflns_limit_h_min -7
_diffrn_reflns_limit_k_max 8
_diffrn_reflns_limit_k_min -8
_diffrn_reflns_limit_l_max 14
_diffrn_reflns_limit_l_min -14
_diffrn_reflns_number 7168
_diffrn_reflns_point_group_measured_fraction_full 0.986
_diffrn_reflns_point_group_measured_fraction_max 0.986
_diffrn_reflns_theta_full 25.050
_diffrn_reflns_theta_max 25.050
_diffrn_reflns_theta_min 1.696
_diffrn_source 'sealed X-ray tube, 12x0.4 mm long-fine focus'
_exptl_absorpt_coefficient_mu 0.077
_exptl_absorpt_correction_T_max 0.9392
_exptl_absorpt_correction_T_min 0.7733
_exptl_absorpt_correction_type integration
_exptl_absorpt_process_details
;
STOE X-Red32, absorption correction by Gaussian integration, analogous to
P. Coppens, "The Evaluation of Absorption and Extinction in Single-Crystal
Structure Analysis", published in
F. R. Ahmed (Editor), "Crystallographic Computing",
Munksgaard, Copenhagen (1970), 255 - 270
;
_exptl_crystal_colour colourless
_exptl_crystal_density_diffrn 1.215
_exptl_crystal_description plate
_exptl_crystal_F_000 216
_exptl_crystal_recrystallization_method ethylacetate
_exptl_crystal_size_max 0.650
_exptl_crystal_size_mid 0.410
_exptl_crystal_size_min 0.200
_refine_diff_density_max 0.112
_refine_diff_density_min -0.130
_refine_diff_density_rms 0.038
_refine_ls_abs_structure_details
;
 Flack x determined using 789 quotients [(I+)-(I-)]/[(I+)+(I-)]
 (Parsons, Flack and Wagner, Acta Cryst. B69 (2013) 249-259).
The Flack parameter was meaningless, -0.7(10), and has been erased.
;
_refine_ls_extinction_method none
_refine_ls_goodness_of_fit_ref 1.062
_refine_ls_hydrogen_treatment constr
_refine_ls_matrix_type full
_refine_ls_number_parameters 138
_refine_ls_number_reflns 1944
_refine_ls_number_restraints 1
_refine_ls_restrained_S_all 1.061
_refine_ls_R_factor_all 0.0334
_refine_ls_R_factor_gt 0.0317
_refine_ls_shift/su_max 0.000
_refine_ls_shift/su_mean 0.000
_refine_ls_structure_factor_coef Fsqd
_refine_ls_weighting_details 'w=1/[\s^2^(Fo^2^)+(0.0568P)^2^+0.0285P] where P=(Fo^2^+2Fc^2^)/3'
_refine_ls_weighting_scheme calc
_refine_ls_wR_factor_gt 0.0875
_refine_ls_wR_factor_ref 0.0891
_reflns_Friedel_coverage 0.815
_reflns_Friedel_fraction_full 0.971
_reflns_Friedel_fraction_max 0.971
_reflns_number_gt 1834
_reflns_number_total 1944
_reflns_threshold_expression 'I > 2\s(I)'
_cod_data_source_file c8dt00840j2.cif
_cod_data_source_block 56-aldehyde
_cod_depositor_comments 'Adding full bibliography for 7045778--7045781.cif.'
_cod_original_sg_symbol_H-M 'P 21'
_cod_database_code 7045778
_shelx_shelxl_version_number 2014/7
_shelx_space_group_comment
;
The symmetry employed for this shelxl refinement is uniquely defined
by the following loop, which should always be used as a source of
symmetry information in preference to the above space-group names.
They are only intended as comments.
;
_shelx_estimated_absorpt_t_min 0.952
_shelx_estimated_absorpt_t_max 0.985

loop_
_space_group_symop_operation_xyz
'x, y, z'
'-x, y+1/2, -z'

loop_
_atom_site_label
_atom_site_type_symbol
_atom_site_fract_x
_atom_site_fract_y
_atom_site_fract_z
_atom_site_U_iso_or_equiv
_atom_site_adp_type
_atom_site_occupancy
_atom_site_site_symmetry_order
_atom_site_calc_flag
_atom_site_refinement_flags_posn
_atom_site_refinement_flags_adp
C1 C 0.4271(4) 0.5009(4) 0.38332(17) 0.0654(6) Uani 1 1 d . .
H1 H 0.5721 0.4755 0.3933 0.078 Uiso 1 1 calc R U
C2 C 0.3386(3) 0.5320(3) 0.48429(16) 0.0518(4) Uani 1 1 d . .
C3 C 0.1326(3) 0.5794(3) 0.47776(18) 0.0609(5) Uani 1 1 d . .
H3 H 0.0423 0.5913 0.4076 0.073 Uiso 1 1 calc R U
C4 C 0.0601(3) 0.6093(3) 0.57552(19) 0.0603(6) Uani 1 1 d . .
H4 H -0.0815 0.6425 0.5735 0.072 Uiso 1 1 calc R U
C5 C 0.1946(3) 0.5908(3) 0.67601(16) 0.0466(4) Uani 1 1 d . .
C6 C 0.4010(2) 0.5355(3) 0.67449(15) 0.0461(4) Uani 1 1 d . .
C7 C 0.1414(3) 0.6258(3) 0.78834(18) 0.0513(5) Uani 1 1 d . .
H7 H -0.0024 0.6738 0.7890 0.062 Uiso 1 1 calc R U
C8 C 0.2168(3) 0.4548(3) 0.86737(14) 0.0466(4) Uani 1 1 d . .
C9 C 0.4352(3) 0.5509(3) 0.88114(17) 0.0572(5) Uani 1 1 d . .
H9 H 0.5238 0.5395 0.9569 0.069 Uiso 1 1 calc R U
C10 C 0.5445(3) 0.5044(4) 0.78437(16) 0.0601(6) Uani 1 1 d . .
H10A H 0.6690 0.5866 0.7887 0.072 Uiso 1 1 calc R U
H10B H 0.5914 0.3698 0.7900 0.072 Uiso 1 1 calc R U
C11 C 0.3216(4) 0.7421(3) 0.8566(2) 0.0669(6) Uani 1 1 d . .
H11A H 0.3894 0.8315 0.8117 0.080 Uiso 1 1 calc R U
H11B H 0.2865 0.8058 0.9230 0.080 Uiso 1 1 calc R U
C12 C 0.1893(4) 0.2546(3) 0.82072(17) 0.0601(5) Uani 1 1 d . .
H12A H 0.2603 0.1639 0.8761 0.090 Uiso 1 1 calc R U
H12B H 0.2491 0.2465 0.7530 0.090 Uiso 1 1 calc R U
H12C H 0.0406 0.2236 0.8028 0.090 Uiso 1 1 calc R U
C13 C 0.1307(3) 0.4629(4) 0.97508(16) 0.0610(5) Uani 1 1 d . .
H13A H -0.0190 0.4360 0.9589 0.092 Uiso 1 1 calc R U
H13B H 0.1543 0.5903 1.0081 0.092 Uiso 1 1 calc R U
H13C H 0.2015 0.3675 1.0275 0.092 Uiso 1 1 calc R U
N1 N 0.4727(2) 0.5084(2) 0.58104(13) 0.0521(4) Uani 1 1 d . .
O1 O 0.3309(3) 0.5050(3) 0.28930(12) 0.0838(6) Uani 1 1 d . .

loop_
_atom_site_aniso_label
_atom_site_aniso_U_11
_atom_site_aniso_U_22
_atom_site_aniso_U_33
_atom_site_aniso_U_23
_atom_site_aniso_U_13
_atom_site_aniso_U_12
C1 0.0739(13) 0.0643(14) 0.0596(12) 0.0009(11) 0.0167(10) 0.0046(11)
C2 0.0553(10) 0.0433(10) 0.0572(10) 0.0042(8) 0.0114(8) 0.0019(9)
C3 0.0571(11) 0.0645(13) 0.0586(11) 0.0192(10) 0.0046(9) 0.0058(10)
C4 0.0444(9) 0.0659(13) 0.0715(13) 0.0247(11) 0.0129(9) 0.0129(9)
C5 0.0413(9) 0.0380(9) 0.0621(10) 0.0083(8) 0.0136(8) 0.0024(7)
C6 0.0398(8) 0.0428(9) 0.0565(9) -0.0029(8) 0.0109(7) -0.0001(7)
C7 0.0458(9) 0.0423(10) 0.0701(12) 0.0063(9) 0.0222(9) 0.0061(7)
C8 0.0467(9) 0.0416(9) 0.0508(9) -0.0012(8) 0.0070(7) -0.0016(8)
C9 0.0488(9) 0.0669(14) 0.0549(10) -0.0163(10) 0.0074(8) -0.0079(10)
C10 0.0371(8) 0.0842(16) 0.0574(10) -0.0125(11) 0.0046(7) 0.0003(9)
C11 0.0827(14) 0.0476(11) 0.0796(14) -0.0176(11) 0.0390(12) -0.0171(10)
C12 0.0835(14) 0.0405(10) 0.0535(11) 0.0026(9) 0.0055(10) -0.0042(10)
C13 0.0678(12) 0.0589(12) 0.0592(11) 0.0005(10) 0.0193(9) -0.0036(11)
N1 0.0466(8) 0.0549(10) 0.0562(8) -0.0054(8) 0.0130(6) 0.0026(7)
O1 0.1035(13) 0.0928(13) 0.0551(8) 0.0036(9) 0.0146(8) 0.0146(11)

loop_
_atom_type_symbol
_atom_type_description
_atom_type_scat_dispersion_real
_atom_type_scat_dispersion_imag
_atom_type_scat_source
C C 0.0033 0.0016 'International Tables Vol C Tables 4.2.6.8 and 6.1.1.4'
H H 0.0000 0.0000 'International Tables Vol C Tables 4.2.6.8 and 6.1.1.4'
N N 0.0061 0.0033 'International Tables Vol C Tables 4.2.6.8 and 6.1.1.4'
O O 0.0106 0.0060 'International Tables Vol C Tables 4.2.6.8 and 6.1.1.4'

loop_
_geom_angle_atom_site_label_1
_geom_angle_atom_site_label_2
_geom_angle_atom_site_label_3
_geom_angle
O1 C1 C2 125.4(2)
O1 C1 H1 117.3
C2 C1 H1 117.3
N1 C2 C3 123.51(18)
N1 C2 C1 115.15(17)
C3 C2 C1 121.33(18)
C2 C3 C4 118.48(19)
C2 C3 H3 120.8
C4 C3 H3 120.8
C5 C4 C3 119.47(17)
C5 C4 H4 120.3
C3 C4 H4 120.3
C4 C5 C6 117.98(17)
C4 C5 C7 125.65(16)
C6 C5 C7 116.37(17)
N1 C6 C5 122.96(16)
N1 C6 C10 119.10(14)
C5 C6 C10 117.94(16)
C5 C7 C11 107.30(15)
C5 C7 C8 109.93(14)
C11 C7 C8 87.11(16)
C5 C7 H7 116.2
C11 C7 H7 116.2
C8 C7 H7 116.2
C12 C8 C13 108.80(17)
C12 C8 C9 118.90(17)
C13 C8 C9 111.62(15)
C12 C8 C7 118.51(16)
C13 C8 C7 112.38(15)
C9 C8 C7 85.01(15)
C10 C9 C11 108.30(19)
C10 C9 C8 112.07(16)
C11 C9 C8 87.45(15)
C10 C9 H9 115.3
C11 C9 H9 115.3
C8 C9 H9 115.3
C6 C10 C9 110.89(15)
C6 C10 H10A 109.5
C9 C10 H10A 109.5
C6 C10 H10B 109.5
C9 C10 H10B 109.5
H10A C10 H10B 108.0
C9 C11 C7 86.42(16)
C9 C11 H11A 114.2
C7 C11 H11A 114.2
C9 C11 H11B 114.2
C7 C11 H11B 114.3
H11A C11 H11B 111.4
C8 C12 H12A 109.5
C8 C12 H12B 109.5
H12A C12 H12B 109.5
C8 C12 H12C 109.5
H12A C12 H12C 109.5
H12B C12 H12C 109.5
C8 C13 H13A 109.5
C8 C13 H13B 109.5
H13A C13 H13B 109.5
C8 C13 H13C 109.5
H13A C13 H13C 109.5
H13B C13 H13C 109.5
C6 N1 C2 117.55(15)

loop_
_geom_bond_atom_site_label_1
_geom_bond_atom_site_label_2
_geom_bond_distance
C1 O1 1.203(3)
C1 C2 1.473(3)
C1 H1 0.9500
C2 N1 1.344(3)
C2 C3 1.375(3)
C3 C4 1.381(3)
C3 H3 0.9500
C4 C5 1.377(3)
C4 H4 0.9500
C5 C6 1.407(2)
C5 C7 1.498(3)
C6 N1 1.326(2)
C6 C10 1.504(2)
C7 C11 1.543(3)
C7 C8 1.560(3)
C7 H7 1.0000
C8 C12 1.513(3)
C8 C13 1.526(2)
C8 C9 1.559(3)
C9 C10 1.526(3)
C9 C11 1.534(4)
C9 H9 1.0000
C10 H10A 0.9900
C10 H10B 0.9900
C11 H11A 0.9900
C11 H11B 0.9900
C12 H12A 0.9800
C12 H12B 0.9800
C12 H12C 0.9800
C13 H13A 0.9800
C13 H13B 0.9800
C13 H13C 0.9800

loop_
_geom_torsion_atom_site_label_1
_geom_torsion_atom_site_label_2
_geom_torsion_atom_site_label_3
_geom_torsion_atom_site_label_4
_geom_torsion
O1 C1 C2 N1 175.8(2)
O1 C1 C2 C3 -3.4(4)
N1 C2 C3 C4 1.7(3)
C1 C2 C3 C4 -179.1(2)
C2 C3 C4 C5 -0.1(3)
C3 C4 C5 C6 -2.0(3)
C3 C4 C5 C7 177.53(19)
C4 C5 C6 N1 2.8(3)
C7 C5 C6 N1 -176.75(17)
C4 C5 C6 C10 -176.6(2)
C7 C5 C6 C10 3.8(2)
C4 C5 C7 C11 -135.7(2)
C6 C5 C7 C11 43.8(2)
C4 C5 C7 C8 131.1(2)
C6 C5 C7 C8 -49.4(2)
C5 C7 C8 C12 -40.5(2)
C11 C7 C8 C12 -147.82(19)
C5 C7 C8 C13 -168.80(15)
C11 C7 C8 C13 83.83(17)
C5 C7 C8 C9 79.85(17)
C11 C7 C8 C9 -27.51(14)
C12 C8 C9 C10 38.9(3)
C13 C8 C9 C10 166.82(18)
C7 C8 C9 C10 -81.06(19)
C12 C8 C9 C11 147.62(18)
C13 C8 C9 C11 -84.44(18)
C7 C8 C9 C11 27.68(14)
N1 C6 C10 C9 177.63(18)
C5 C6 C10 C9 -2.9(3)
C11 C9 C10 C6 -46.4(2)
C8 C9 C10 C6 48.4(3)
C10 C9 C11 C7 84.48(17)
C8 C9 C11 C7 -27.94(13)
C5 C7 C11 C9 -82.05(17)
C8 C7 C11 C9 27.94(14)
C5 C6 N1 C2 -1.3(3)
C10 C6 N1 C2 178.10(18)
C3 C2 N1 C6 -1.0(3)
C1 C2 N1 C6 179.74(17)
